data_4020780
loop_
_publ_author_name
'Trevor C. McMorris'
'Michael D. Staake'
'Michael J. Kelner'

_publ_section_title
;
 Synthesis and Biological Activity of Enantiomers of Antitumor Irofulven
;
_journal_name_full 'Journal of Organic Chemistry'
_journal_page_first 619
_journal_page_last 623
_journal_paper_doi 10.1021/jo035084j
_journal_volume 69
_journal_year 2004
_chemical_formula_sum 'C13 H15 Cl O3'
_chemical_formula_weight 254.70
_space_group_IT_number 14
_symmetry_cell_setting monoclinic
_symmetry_space_group_name_Hall '-P 2ybc'
_symmetry_space_group_name_H-M 'P 1 21/c 1'
_cell_angle_alpha 90.00
_cell_angle_beta 103.91(7)
_cell_angle_gamma 90.00
_cell_formula_units_Z 4
_cell_length_a 9.379(9)
_cell_length_b 10.385(9)
_cell_length_c 12.990(9)
_cell_measurement_temperature 293(2)
_cell_volume 1228.2(18)
_diffrn_ambient_temperature 293(2)
_exptl_crystal_density_diffrn 1.377
_cod_depositor_comments
;
The following automatic conversions were performed:
'_symmetry_cell_setting' value 'Monoclinic' changed to 'monoclinic'
according to '/home/saulius/struct/CIF-dictionaries/cif_core.dic'
dictionary named 'cif_core.dic' version 2.4.1 from 2010-06-29.

Automatic conversion script
Id: cif_fix_enum 1527 2010-12-29 10:47:43Z saulius 
;
_cod_original_sg_symbol_H-M 'P 21/c'
_cod_database_code 4020780

loop_
_symmetry_equiv_pos_as_xyz
'x, y, z'
'-x, y+1/2, -z+1/2'
'-x, -y, -z'
'x, -y-1/2, z-1/2'

loop_
_atom_site_label
_atom_site_type_symbol
_atom_site_fract_x
_atom_site_fract_y
_atom_site_fract_z
_atom_site_U_iso_or_equiv
_atom_site_adp_type
_atom_site_occupancy
_atom_site_symmetry_multiplicity
_atom_site_calc_flag
_atom_site_refinement_flags
_atom_site_disorder_assembly
_atom_site_disorder_group
Cl1 Cl 0.25985(10) 0.97411(9) 0.12248(7) 0.0694(4) Uani 1 1 d . . .
O1 O 0.59350(19) 0.98324(18) 0.27829(13) 0.0400(5) Uani 1 1 d . . .
O2 O 0.8057(3) 0.8639(3) 0.50914(17) 0.0771(8) Uani 1 1 d . . .
O3 O 0.4248(2) 0.7290(2) 0.04777(16) 0.0646(7) Uani 1 1 d . . .
C1 C 0.5823(3) 0.9131(3) 0.3717(2) 0.0422(7) Uani 1 1 d . . .
H1A H 0.5378 0.9616 0.4206 0.051 Uiso 1 1 calc R . .
C2 C 0.7414(3) 0.8756(3) 0.4168(2) 0.0512(8) Uani 1 1 d . . .
C3 C 0.7989(3) 0.8556(3) 0.3216(2) 0.0444(7) Uani 1 1 d . . .
C4 C 0.6646(3) 0.8822(3) 0.2310(2) 0.0389(7) Uani 1 1 d . . .
C5 C 0.5581(3) 0.7663(3) 0.22785(19) 0.0362(7) Uani 1 1 d . . .
H5A H 0.6111 0.6844 0.2331 0.043 Uiso 1 1 calc R . .
C6 C 0.4994(3) 0.7901(3) 0.3275(2) 0.0384(7) Uani 1 1 d . . .
H6A H 0.5251 0.7187 0.3779 0.046 Uiso 1 1 calc R . .
C7 C 0.6913(4) 0.9260(3) 0.1272(2) 0.0544(8) Uani 1 1 d . . .
H7A H 0.5992 0.9467 0.0792 0.082 Uiso 1 1 calc R . .
H7B H 0.7385 0.8583 0.0974 0.082 Uiso 1 1 calc R . .
H7C H 0.7531 1.0008 0.1385 0.082 Uiso 1 1 calc R . .
C8 C 0.9126(3) 0.7546(3) 0.3200(3) 0.0678(10) Uani 1 1 d . . .
H8A H 0.9483 0.7041 0.3838 0.081 Uiso 1 1 calc R . .
H8B H 0.9061 0.7081 0.2542 0.081 Uiso 1 1 calc R . .
C9 C 0.9538(3) 0.8939(3) 0.3231(3) 0.0641(10) Uani 1 1 d . . .
H9A H 0.9721 0.9317 0.2592 0.077 Uiso 1 1 calc R . .
H9B H 1.0142 0.9277 0.3888 0.077 Uiso 1 1 calc R . .
C10 C 0.4264(3) 0.7654(3) 0.1357(2) 0.0424(7) Uani 1 1 d . . .
C11 C 0.2892(3) 0.8095(3) 0.1701(2) 0.0417(7) Uani 1 1 d . . .
C12 C 0.3315(3) 0.8057(3) 0.2902(2) 0.0484(8) Uani 1 1 d . . .
H12A H 0.2829 0.7342 0.3155 0.058 Uiso 1 1 calc R . .
H12B H 0.3011 0.8848 0.3185 0.058 Uiso 1 1 calc R . .
C13 C 0.1560(3) 0.7315(3) 0.1179(3) 0.0605(9) Uani 1 1 d . . .
H13A H 0.1677 0.6447 0.1442 0.091 Uiso 1 1 calc R . .
H13B H 0.1454 0.7310 0.0425 0.091 Uiso 1 1 calc R . .
H13C H 0.0702 0.7689 0.1337 0.091 Uiso 1 1 calc R . .

loop_
_atom_site_aniso_label
_atom_site_aniso_U_11
_atom_site_aniso_U_22
_atom_site_aniso_U_33
_atom_site_aniso_U_23
_atom_site_aniso_U_13
_atom_site_aniso_U_12
Cl1 0.0792(7) 0.0536(6) 0.0707(6) 0.0123(4) 0.0091(5) 0.0102(4)
O1 0.0439(11) 0.0417(11) 0.0349(10) 0.0008(8) 0.0106(8) 0.0016(9)
O2 0.0616(15) 0.115(2) 0.0424(14) 0.0116(13) -0.0105(11) -0.0177(14)
O3 0.0622(14) 0.0966(19) 0.0343(13) -0.0133(12) 0.0104(10) -0.0040(13)
C1 0.0458(17) 0.0527(18) 0.0290(15) -0.0024(13) 0.0106(12) -0.0015(14)
C2 0.0505(19) 0.054(2) 0.0438(19) 0.0055(15) 0.0006(15) -0.0111(15)
C3 0.0344(15) 0.0482(18) 0.0491(17) 0.0038(14) 0.0071(13) -0.0004(13)
C4 0.0401(16) 0.0435(17) 0.0346(15) -0.0023(13) 0.0119(12) -0.0013(13)
C5 0.0364(15) 0.0402(16) 0.0318(15) 0.0003(12) 0.0076(12) 0.0018(12)
C6 0.0380(16) 0.0463(17) 0.0303(15) 0.0032(12) 0.0073(12) -0.0004(13)
C7 0.062(2) 0.061(2) 0.0455(18) 0.0030(15) 0.0237(15) -0.0046(16)
C8 0.0400(18) 0.058(2) 0.100(3) 0.003(2) 0.0069(18) 0.0023(16)
C9 0.0376(18) 0.064(2) 0.089(3) 0.0009(19) 0.0115(16) -0.0057(16)
C10 0.0487(18) 0.0469(18) 0.0314(17) 0.0009(13) 0.0094(13) -0.0050(14)
C11 0.0386(16) 0.0467(18) 0.0376(16) 0.0006(13) 0.0045(12) -0.0003(13)
C12 0.0408(17) 0.066(2) 0.0396(17) -0.0009(14) 0.0114(13) -0.0033(14)
C13 0.0388(18) 0.070(2) 0.068(2) -0.0095(18) 0.0023(15) -0.0044(16)

loop_
_geom_bond_atom_site_label_1
_geom_bond_atom_site_label_2
_geom_bond_distance
_geom_bond_site_symmetry_2
_geom_bond_publ_flag
Cl1 C11 1.817(3) . ?
O1 C1 1.441(3) . ?
O1 C4 1.456(3) . ?
O2 C2 1.212(4) . ?
O3 C10 1.200(3) . ?
C1 C2 1.517(4) . ?
C1 C6 1.533(4) . ?
C2 C3 1.478(4) . ?
C3 C8 1.500(4) . ?
C3 C9 1.501(4) . ?
C3 C4 1.528(4) . ?
C4 C7 1.500(4) . ?
C4 C5 1.558(4) . ?
C5 C10 1.499(4) . ?
C5 C6 1.544(4) . ?
C6 C12 1.541(4) . ?
C8 C9 1.496(5) . ?
C10 C11 1.531(4) . ?
C11 C13 1.507(4) . ?
C11 C12 1.514(4) . ?
